data_2017757
loop_
_publ_author_name
'Jalilian, Ehsan'
'Lidin, Sven'

_publ_section_title
;
 Poly[dimethyldiphenylphosphonium
 [di-\m~4~-iodido-tetra-\m~3~-iodido-pentacopper(I)]]
;
_journal_coeditor_code MX3031
_journal_issue 8
_journal_name_full 'Acta Crystallographica Section C'
_journal_page_first m227
_journal_page_last m230
_journal_paper_doi 10.1107/S0108270110027149
_journal_volume 66
_journal_year 2010
_chemical_formula_iupac '(C14 H16 P) [Cu5 I6]'
_chemical_formula_moiety 'C14 H16 P +, Cu5 I6 -'
_chemical_formula_sum 'C14 H16 Cu5 I6 P'
_chemical_formula_weight 1294.4
_chemical_name_systematic
;
Poly[dimethyldiphenylphosphonium
[di-\m~4~-iodido-tetra-\m~3~-iodido-pentacopper(I)]]
;
_space_group_IT_number 40
_symmetry_cell_setting orthorhombic
_symmetry_space_group_name_Hall 'A 2 -2a'
_symmetry_space_group_name_H-M 'A m a 2'
_cell_angle_alpha 90
_cell_angle_beta 90
_cell_angle_gamma 90
_cell_formula_units_Z 4
_cell_length_a 18.2110(5)
_cell_length_b 23.6861(4)
_cell_length_c 5.82060(10)
_cell_measurement_reflns_used 9161
_cell_measurement_temperature 100
_cell_measurement_theta_max 34.5187
_cell_measurement_theta_min 3.5967
_cell_volume 2510.70(9)
_computing_cell_refinement '<i>CrysAlis RED</i> (Oxford Diffraction, 2008)'
_computing_data_collection '<i>CrysAlis CCD</i> (Oxford Diffraction, 2008)'
_computing_data_reduction '<i>CrysAlis RED</i> (Oxford Diffraction, 2008)'
_computing_molecular_graphics '<i>DIAMOND</i> (Brandenburg, 1999)'
_computing_publication_material '<i>JANA2000</i> (Petricek <i>et al.</i>, 2000)'
_computing_structure_refinement '<i>JANA2000</i> (Petricek <i>et al.</i>, 2000)'
_computing_structure_solution '<i>Superflip</i> (Oszl\'anyi & S\"ut\>o, 2004)'
_diffrn_ambient_temperature 100
_diffrn_detector_area_resol_mean 16.5467
_diffrn_measured_fraction_theta_full 0.99
_diffrn_measured_fraction_theta_max 0.97
_diffrn_measurement_device_type 'Oxford Diffraction Excalibur3 diffractometer with a Sapphire-3 CCD detector'
_diffrn_measurement_method '\w scans'
_diffrn_radiation_monochromator graphite
_diffrn_radiation_source 'Enhance (Mo) X-ray source'
_diffrn_radiation_type 'Mo K\a'
_diffrn_radiation_wavelength 0.71069
_diffrn_reflns_av_R_equivalents 0.0703
_diffrn_reflns_av_sigmaI/netI 0.0546
_diffrn_reflns_limit_h_max 28
_diffrn_reflns_limit_h_min -28
_diffrn_reflns_limit_k_max 37
_diffrn_reflns_limit_k_min -37
_diffrn_reflns_limit_l_max 9
_diffrn_reflns_limit_l_min -9
_diffrn_reflns_number 45244
_diffrn_reflns_theta_full 34.56
_diffrn_reflns_theta_max 34.56
_diffrn_reflns_theta_min 3.60
_diffrn_standards_number 0
_exptl_absorpt_coefficient_mu 11.608
_exptl_absorpt_correction_T_max 0.593
_exptl_absorpt_correction_T_min 0.274
_exptl_absorpt_correction_type gaussian
_exptl_absorpt_process_details '(<i>CrysAlis RED</i>; Oxford Diffraction, 2008)'
_exptl_crystal_colour colourless
_exptl_crystal_density_diffrn 3.42331
_exptl_crystal_density_method 'not measured'
_exptl_crystal_description Flake
_exptl_crystal_F_000 2312
_exptl_crystal_size_max 0.1577
_exptl_crystal_size_mid 0.1057
_exptl_crystal_size_min 0.0534
_refine_diff_density_max 1.87
_refine_diff_density_min -2.73
_refine_ls_abs_structure_details 'Flack (1983)'
_refine_ls_abs_structure_Flack 0.43(4)
_refine_ls_extinction_method none
_refine_ls_goodness_of_fit_ref 1.02
_refine_ls_hydrogen_treatment constr
_refine_ls_number_parameters 126
_refine_ls_number_reflns 5260
_refine_ls_number_restraints 0
_refine_ls_R_factor_all 0.0688
_refine_ls_R_factor_gt 0.0405
_refine_ls_shift/su_max 0.001
_refine_ls_shift/su_mean 0.0001
_refine_ls_structure_factor_coef Fsqd
_refine_ls_weighting_details w=1/[\s^2^(I)+0.0004I^2^]
_refine_ls_weighting_scheme sigma
_refine_ls_wR_factor_gt 0.0622
_refine_ls_wR_factor_ref 0.0654
_reflns_number_gt 3765
_reflns_number_total 5260
_reflns_threshold_expression I>2\s(I)
_cod_data_source_file mx3031.cif
_cod_data_source_block I
_cod_original_formula_sum 'C14 H16 Cu5 I6 P1'
_cod_database_code 2017757
_cod_database_fobs_code 2017757

loop_
_symmetry_equiv_pos_site_id
_symmetry_equiv_pos_as_xyz
1 x,y,z
2 1/2-x,y,z
3 1/2+x,-y,z
4 -x,-y,z
5 x,1/2+y,1/2+z
6 1/2-x,1/2+y,1/2+z
7 1/2+x,1/2-y,1/2+z
8 -x,1/2-y,1/2+z

loop_
_atom_site_type_symbol
_atom_site_label
_atom_site_fract_x
_atom_site_fract_y
_atom_site_fract_z
_atom_site_U_iso_or_equiv
_atom_site_adp_type
_atom_site_calc_flag
_atom_site_refinement_flags
_atom_site_occupancy
_atom_site_disorder_assembly
_atom_site_disorder_group
I I1 0.75 0.568480(18) 0.89346(16) 0.01258(17) Uani d . 1 . .
I I2 0.92261(2) 0.570810(14) 1.40745(16) 0.01377(12) Uani d . 1 . .
I I3 0.91865(2) 0.431453(13) 0.89358(11) 0.01282(12) Uani d . 1 . .
I I4 0.75 0.441964(18) 0.38605(14) 0.01168(14) Uani d . 1 . .
Cu Cu1 0.84638(4) 0.50594(4) 1.1367(3) 0.0198(3) Uani d . 1 . .
Cu Cu2 1 0.5 1.1508(4) 0.0165(3) Uani d . 1 . .
Cu Cu3 0.84237(4) 0.50221(5) 0.6508(3) 0.0200(3) Uani d . 1 . .
P P1 0.75 0.25993(9) 0.7803(4) 0.0132(6) Uani d . 1 . .
C C1 0.8295(3) 0.2519(2) 0.6042(9) 0.0118(16) Uani d . 1 . .
C C2 0.8587(4) 0.1981(2) 0.5698(11) 0.0169(19) Uani d . 1 . .
C C3 0.9161(4) 0.1895(3) 0.4182(16) 0.027(2) Uani d . 1 . .
C C4 0.9455(4) 0.2355(3) 0.2952(11) 0.021(2) Uani d . 1 . .
C C5 0.9157(4) 0.2892(3) 0.3302(12) 0.021(2) Uani d . 1 . .
C C6 0.8574(4) 0.2976(2) 0.4851(11) 0.0182(19) Uani d . 1 . .
C C11 0.75 0.2071(4) 1.0072(17) 0.024(3) Uani d . 1 . .
C C22 0.75 0.3275(3) 0.9172(18) 0.019(3) Uani d . 1 . .
H H2 0.838983 0.16691 0.651847 0.0203 Uiso d . 1 . .
H H3 0.935626 0.152709 0.396929 0.0319 Uiso d . 1 . .
H H4 0.984839 0.230068 0.190376 0.0249 Uiso d . 1 . .
H H5 0.935066 0.320492 0.248086 0.0253 Uiso d . 1 . .
H H6 0.837402 0.334233 0.507649 0.0219 Uiso d . 1 . .
H H11 0.705268 0.212013 1.104853 0.0361 Uiso d . 0.5 . .
H H12 0.749795 0.168559 0.937419 0.0361 Uiso d . 1 . .
H H13 0.794938 0.211814 1.104088 0.0361 Uiso d . 0.5 . .
H H21 0.705123 0.331295 1.015026 0.0284 Uiso d . 0.5 . .
H H22 0.794793 0.331245 1.015434 0.0284 Uiso d . 0.5 . .
H H23 0.750084 0.357867 0.797702 0.0284 Uiso d . 1 . .

loop_
_atom_site_aniso_label
_atom_site_aniso_U_11
_atom_site_aniso_U_22
_atom_site_aniso_U_33
_atom_site_aniso_U_12
_atom_site_aniso_U_13
_atom_site_aniso_U_23
_atom_site_aniso_type_symbol
I1 0.0141(3) 0.00763(17) 0.0160(4) 0 0 0.0015(4) I
I2 0.0165(2) 0.00968(12) 0.0151(3) -0.00011(13) 0.0003(3) 0.0009(2) I
I3 0.01413(19) 0.00834(12) 0.0160(3) 0.00002(12) -0.0007(3) -0.0017(3) I
I4 0.0148(3) 0.00713(16) 0.0131(3) 0 0 0.0029(3) I
Cu1 0.0204(4) 0.0145(4) 0.0245(5) 0.0015(5) -0.0007(6) -0.0031(5) Cu
Cu2 0.0168(5) 0.0131(4) 0.0197(5) -0.0016(5) 0 0 Cu
Cu3 0.0223(5) 0.0144(4) 0.0234(4) -0.0022(6) -0.0014(7) 0.0031(5) Cu
P1 0.0156(12) 0.0097(9) 0.0142(11) 0 0 0.0013(8) P
C1 0.010(3) 0.017(3) 0.009(3) -0.001(2) -0.001(2) 0.002(2) C
C2 0.019(4) 0.015(3) 0.017(3) -0.004(2) 0.000(3) 0.003(2) C
C3 0.027(4) 0.011(2) 0.041(5) 0.004(2) 0.001(5) -0.002(4) C
C4 0.013(3) 0.029(3) 0.020(3) 0.003(3) 0.004(3) -0.004(3) C
C5 0.020(4) 0.024(3) 0.019(3) -0.001(3) -0.004(3) 0.010(2) C
C6 0.023(4) 0.015(3) 0.017(3) 0.003(3) 0.001(3) 0.004(2) C
C11 0.027(7) 0.029(5) 0.016(5) 0 0 -0.002(4) C
C22 0.022(5) 0.016(3) 0.019(5) 0 0 -0.008(4) C

loop_
_atom_type_symbol
_atom_type_scat_dispersion_real
_atom_type_scat_dispersion_imag
_atom_type_scat_source
I -0.474 1.812 'International Tables Vol C Tables  4.2.6.8 and 6.1.1.1'
Cu 0.320 1.265 'International Tables Vol C Tables  4.2.6.8 and 6.1.1.1'
P 0.102 0.094 'International Tables Vol C Tables  4.2.6.8 and 6.1.1.1'
C 0.003 0.002 'International Tables Vol C Tables  4.2.6.8 and 6.1.1.1'
H 0.000 0.000 'International Tables Vol C Tables  4.2.6.8 and 6.1.1.1'

loop_
_geom_angle_atom_site_label_1
_geom_angle_atom_site_label_2
_geom_angle_atom_site_label_3
_geom_angle_site_symmetry_1
_geom_angle_site_symmetry_2
_geom_angle_site_symmetry_3
_geom_angle
_geom_angle_publ_flag
Cu1 I1 Cu1 . . 2_655 81.16(4) no
Cu1 I1 Cu3 . . . 63.25(5) no
Cu1 I1 Cu3 . . 2_655 111.14(4) no
Cu1 I1 Cu1 2_655 . . 81.16(4) no
Cu1 I1 Cu3 2_655 . . 111.14(4) no
Cu1 I1 Cu3 2_655 . 2_655 63.25(5) no
Cu3 I1 Cu3 . . 2_655 77.08(4) no
Cu3 I1 Cu3 2_655 . . 77.08(4) no
Cu1 I2 Cu2 . . . 64.46(3) no
Cu1 I2 Cu3 . . 1_556 70.22(5) no
Cu2 I2 Cu3 . . 1_556 102.12(4) no
Cu1 I3 Cu2 . . . 64.16(3) no
Cu1 I3 Cu3 . . . 65.79(5) no
Cu2 I3 Cu3 . . . 102.15(4) no
Cu1 I4 Cu1 1_554 . 2_654 79.82(4) no
Cu1 I4 Cu3 1_554 . . 66.98(5) no
Cu1 I4 Cu3 1_554 . 2_655 114.28(4) no
Cu1 I4 Cu1 2_654 . 1_554 79.82(4) no
Cu1 I4 Cu3 2_654 . . 114.28(4) no
Cu1 I4 Cu3 2_654 . 2_655 66.98(5) no
Cu3 I4 Cu3 . . 2_655 77.38(4) no
Cu3 I4 Cu3 2_655 . . 77.38(4) no
I1 Cu1 I2 . . . 109.92(4) no
I1 Cu1 I3 . . . 114.43(7) no
I1 Cu1 I4 . . 1_556 99.51(3) no
I1 Cu1 Cu2 . . . 133.82(6) no
I1 Cu1 Cu3 . . . 58.40(4) no
I1 Cu1 Cu3 . . 1_556 121.65(5) no
I2 Cu1 I3 . . . 117.22(3) no
I2 Cu1 I4 . . 1_556 110.37(7) no
I2 Cu1 Cu2 . . . 58.62(4) no
I2 Cu1 Cu3 . . . 129.59(5) no
I2 Cu1 Cu3 . . 1_556 54.92(4) no
I3 Cu1 I4 . . 1_556 103.66(4) no
I3 Cu1 Cu2 . . . 58.66(4) no
I3 Cu1 Cu3 . . . 56.74(4) no
I3 Cu1 Cu3 . . 1_556 122.19(5) no
I4 Cu1 Cu2 1_556 . . 126.67(6) no
I4 Cu1 Cu3 1_556 . . 119.75(5) no
I4 Cu1 Cu3 1_556 . 1_556 55.80(4) no
Cu2 Cu1 Cu3 . . . 93.06(7) no
Cu2 Cu1 Cu3 . . 1_556 89.63(6) no
Cu3 Cu1 Cu3 . . 1_556 175.49(5) no
Cu3 Cu1 Cu3 1_556 . . 175.49(5) no
I2 Cu2 I2 . . 4_765 111.42(9) no
I2 Cu2 I3 . . . 114.031(12) no
I2 Cu2 I3 . . 4_765 103.127(11) no
I2 Cu2 Cu1 . . . 56.92(3) no
I2 Cu2 Cu1 . . 4_765 125.37(6) no
I2 Cu2 I2 4_765 . . 111.42(9) no
I2 Cu2 I3 4_765 . . 103.127(11) no
I2 Cu2 I3 4_765 . 4_765 114.031(12) no
I2 Cu2 Cu1 4_765 . . 125.37(6) no
I2 Cu2 Cu1 4_765 . 4_765 56.92(3) no
I3 Cu2 I3 . . 4_765 111.48(9) no
I3 Cu2 Cu1 . . . 57.18(3) no
I3 Cu2 Cu1 . . 4_765 120.60(6) no
I3 Cu2 I3 4_765 . . 111.48(9) no
I3 Cu2 Cu1 4_765 . . 120.60(6) no
I3 Cu2 Cu1 4_765 . 4_765 57.18(3) no
Cu1 Cu2 Cu1 . . 4_765 176.64(11) no
Cu1 Cu2 Cu1 4_765 . . 176.64(11) no
I1 Cu3 I2 . . 1_554 105.75(4) no
I1 Cu3 I3 . . . 115.09(7) no
I1 Cu3 I4 . . . 102.62(3) no
I1 Cu3 Cu1 . . 1_554 121.39(5) no
I1 Cu3 Cu1 . . . 58.34(4) no
I2 Cu3 I3 1_554 . . 113.50(3) no
I2 Cu3 I4 1_554 . . 111.73(7) no
I2 Cu3 Cu1 1_554 . 1_554 54.86(4) no
I2 Cu3 Cu1 1_554 . . 120.63(5) no
I3 Cu3 I4 . . . 107.70(4) no
I3 Cu3 Cu1 . . 1_554 123.37(5) no
I3 Cu3 Cu1 . . . 57.47(4) no
I4 Cu3 Cu1 . . 1_554 57.22(4) no
I4 Cu3 Cu1 . . . 127.22(5) no
Cu1 Cu3 Cu1 1_554 . . 175.49(5) no
Cu1 Cu3 Cu1 . . 1_554 175.49(5) no
C1 P1 C1 . . 2_655 108.5(3) no
C1 P1 C11 . . . 110.1(3) no
C1 P1 C22 . . . 110.6(3) no
C1 P1 C1 2_655 . . 108.5(3) no
C1 P1 C11 2_655 . . 110.1(3) no
C1 P1 C22 2_655 . . 110.6(3) no
C11 P1 C22 . . . 107.0(5) no
P1 C1 C2 . . . 119.3(4) no
P1 C1 C6 . . . 120.1(5) no
C2 C1 C6 . . . 120.3(5) no
C1 C2 C3 . . . 120.9(5) no
C1 C2 H2 . . . 119.5 no
C3 C2 H2 . . . 119.5 no
C2 C3 C4 . . . 119.9(6) no
C2 C3 H3 . . . 120.1 no
C4 C3 H3 . . . 120.1 no
C3 C4 C5 . . . 118.8(6) no
C3 C4 H4 . . . 120.6 no
C5 C4 H4 . . . 120.6 no
C4 C5 C6 . . . 121.0(6) no
C4 C5 H5 . . . 119.5 no
C6 C5 H5 . . . 119.5 no
C1 C6 C5 . . . 119.2(5) no
C1 C6 H6 . . . 120.4 no
C5 C6 H6 . . . 120.4 no
P1 C11 H11 . . . 109.5 no
P1 C11 H11 . . 2_655 109.5 no
P1 C11 H12 . . . 109.5 no
P1 C11 H12 . . 2_655 109.5 no
P1 C11 H13 . . . 109.5 no
P1 C11 H13 . . 2_655 109.5 no
H11 C11 H12 . . . 109.5 no
H11 C11 H12 . . 2_655 109.8 no
H11 C11 H13 . . . 109.5 no
H11 C11 H12 2_655 . . 109.8 no
H11 C11 H12 2_655 . 2_655 109.5 no
H11 C11 H13 2_655 . 2_655 109.5 no
H12 C11 H13 . . . 109.5 no
H12 C11 H13 . . 2_655 109.1 no
H12 C11 H13 2_655 . . 109.1 no
H12 C11 H13 2_655 . 2_655 109.5 no
P1 C22 H21 . . . 109.5 no
P1 C22 H21 . . 2_655 109.5 no
P1 C22 H22 . . . 109.5 no
P1 C22 H22 . . 2_655 109.5 no
P1 C22 H23 . . . 109.5 no
P1 C22 H23 . . 2_655 109.5 no
H21 C22 H22 . . . 109.5 no
H21 C22 H23 . . . 109.5 no
H21 C22 H23 . . 2_655 109.3 no
H21 C22 H22 2_655 . 2_655 109.5 no
H21 C22 H23 2_655 . . 109.3 no
H21 C22 H23 2_655 . 2_655 109.5 no
H22 C22 H23 . . . 109.5 no
H22 C22 H23 . . 2_655 109.6 no
H22 C22 H23 2_655 . . 109.6 no
H22 C22 H23 2_655 . 2_655 109.5 no

loop_
_geom_bond_atom_site_label_1
_geom_bond_atom_site_label_2
_geom_bond_site_symmetry_1
_geom_bond_site_symmetry_2
_geom_bond_distance
_geom_bond_publ_flag
I1 Cu1 . . 2.6981(13) no
I1 Cu3 . . 2.6997(13) no
I2 Cu1 . . 2.6022(13) no
I2 Cu2 . . 2.6516(14) no
I2 Cu3 . 1_556 2.6042(13) no
I3 Cu1 . . 2.6167(13) no
I3 Cu2 . . 2.6594(14) no
I3 Cu3 . . 2.5952(13) no
I4 Cu1 . 1_554 2.7356(13) no
I4 Cu3 . . 2.6908(14) no
Cu1 Cu2 . . 2.8023(8) no
Cu1 Cu3 . . 2.830(3) no
P1 C1 . . 1.785(6) no
P1 C11 . . 1.819(10) no
P1 C22 . . 1.789(8) no
C1 C2 . . 1.395(8) no
C1 C6 . . 1.382(8) no
C2 C3 . . 1.382(10) no
C2 H2 . . 0.950 no
C3 C4 . . 1.408(10) no
C3 H3 . . 0.950 no
C4 C5 . . 1.398(9) no
C4 H4 . . 0.950 no
C5 C6 . . 1.407(10) no
C5 H5 . . 0.950 no
C6 H6 . . 0.950 no
C11 H11 . . 1.000 no
C11 H12 . . 1.000 no
C11 H13 . . 1.000 no
C22 H21 . . 1.000 no
C22 H22 . . 1.000 no
C22 H23 . . 1.000 no
